data_8106771
loop_
_publ_author_name
'Zhang, Hui'
'Cao, Xin'
'Zhang, Bingguang'
'Liu, Yuhai'

_publ_section_title
;
 The crystal structure of
 (4E,11E,31E,38E)-1,4,12,15,18,26,31,39-Octaaza-7,21,24-trihydroxy-penta-cyclo[13&#x00B7;13&#x00B7;13&#x00B7;16,10&#x00B7;120,24&#x00B7;133,37]tetratetraconta-4,6(44),7,9,11,18,20(43),21,23,25,31,33(42),34,36,38-pentadecaene,
 C36H42N8O3
;
_journal_issue 1
_journal_name_full 'Zeitschrift f\"ur Kristallographie - New Crystal Structures'
_journal_page_first 13
_journal_page_last 15
_journal_paper_doi 10.1515/ncrs-2014-9044
_journal_volume 231
_journal_year 2016
_chemical_formula_moiety 'C36 H42 N8 O3'
_chemical_formula_sum 'C36 H42 N8 O3'
_chemical_formula_weight 634.77
_space_group_crystal_system trigonal
_space_group_IT_number 148
_space_group_name_Hall '-R 3'
_space_group_name_H-M_alt 'R -3 :H'
_atom_sites_solution_hydrogens mixed
_cell_angle_alpha 90
_cell_angle_beta 90
_cell_angle_gamma 120
_cell_formula_units_Z 18
_cell_length_a 30.732(2)
_cell_length_b 30.732(2)
_cell_length_c 18.6315(15)
_cell_measurement_reflns_used 3209
_cell_measurement_temperature 293(2)
_cell_measurement_theta_max 20.394
_cell_measurement_theta_min 2.294
_cell_volume 15239.1(19)
_computing_cell_refinement 'Bruker SMART'
_computing_data_collection 'Bruker SMART'
_computing_data_reduction 'Bruker SAINT'
_computing_molecular_graphics 'Olex2 (Dolomanov et al., 2009)'
_computing_publication_material 'Olex2 (Dolomanov et al., 2009)'
_computing_structure_refinement 'ShelXL (Sheldrick, 2015)'
_computing_structure_solution 'SHELXS-97 (Sheldrick, 1990)'
_diffrn_ambient_temperature 293(2)
_diffrn_measured_fraction_theta_full 0.975
_diffrn_measured_fraction_theta_max 1.000
_diffrn_measurement_device_type 'CCD area detector'
_diffrn_measurement_method 'phi and omega scans'
_diffrn_radiation_type MoK\a
_diffrn_radiation_wavelength 0.71073
_diffrn_reflns_av_R_equivalents 0.0690
_diffrn_reflns_av_unetI/netI 0.0639
_diffrn_reflns_Laue_measured_fraction_full 0.975
_diffrn_reflns_Laue_measured_fraction_max 1.000
_diffrn_reflns_limit_h_max 36
_diffrn_reflns_limit_h_min -33
_diffrn_reflns_limit_k_max 27
_diffrn_reflns_limit_k_min -36
_diffrn_reflns_limit_l_max 22
_diffrn_reflns_limit_l_min -19
_diffrn_reflns_number 25929
_diffrn_reflns_point_group_measured_fraction_full 0.975
_diffrn_reflns_point_group_measured_fraction_max 1.000
_diffrn_reflns_theta_full 25.242
_diffrn_reflns_theta_max 24.999
_diffrn_reflns_theta_min 1.881
_exptl_absorpt_coefficient_mu 0.082
_exptl_absorpt_correction_T_max 0.9173
_exptl_absorpt_correction_T_min 0.6112
_exptl_absorpt_correction_type empirical
_exptl_absorpt_process_details 'SADABS(Bruker, 2000)'
_exptl_crystal_colour orange
_exptl_crystal_colour_primary orange
_exptl_crystal_density_diffrn 1.245
_exptl_crystal_density_method 'not measured'
_exptl_crystal_description plate
_exptl_crystal_F_000 6084
_exptl_crystal_size_max 0.12
_exptl_crystal_size_mid 0.1
_exptl_crystal_size_min 0.04
_refine_diff_density_max 0.500
_refine_diff_density_min -0.146
_refine_diff_density_rms 0.032
_refine_ls_extinction_coef 0.00030(5)
_refine_ls_extinction_expression Fc^*^=kFc[1+0.001xFc^2^\l^3^/sin(2\q)]^-1/4^
_refine_ls_extinction_method SHELXL
_refine_ls_goodness_of_fit_ref 0.815
_refine_ls_hydrogen_treatment mixed
_refine_ls_matrix_type full
_refine_ls_number_parameters 444
_refine_ls_number_reflns 5980
_refine_ls_number_restraints 0
_refine_ls_restrained_S_all 0.815
_refine_ls_R_factor_all 0.1102
_refine_ls_R_factor_gt 0.0447
_refine_ls_shift/su_max 0.000
_refine_ls_shift/su_mean 0.000
_refine_ls_structure_factor_coef Fsqd
_refine_ls_weighting_details 'w=1/[\s^2^(Fo^2^)+(0.0656P)^2^] where P=(Fo^2^+2Fc^2^)/3'
_refine_ls_weighting_scheme calc
_refine_ls_wR_factor_gt 0.1126
_refine_ls_wR_factor_ref 0.1315
_reflns_Friedel_coverage 0.000
_reflns_Friedel_fraction_full .
_reflns_Friedel_fraction_max .
_reflns_number_gt 2650
_reflns_number_total 5980
_reflns_threshold_expression 'I > 2\s(I)'
_cod_data_source_file suppl_ncrs-2014-9044_suppl.cif
_cod_data_source_block sad
_cod_original_cell_volume 15239(3)
_cod_original_sg_symbol_H-M 'R -3'
_cod_database_code 8106771
_shelx_space_group_comment
;
The symmetry employed for this shelxl refinement is uniquely defined
by the following loop, which should always be used as a source of
symmetry information in preference to the above space-group names.
They are only intended as comments.
;
_olex2_refinement_description
;
1. Fixed Uiso
 At 1.2 times of:
  All C(H) groups, H2 of O2, H3 of O3, H3' of O3', All C(H,H) groups
 At 1.5 times of:
  H1 of O1
2. Others
 Fixed Sof: O2(0.33333) H2(0.3333) O2'(0.66667) H2'(0.66667) O3(0.66667)
 H3(0.66667) O3'(0.33333) H3'(0.33333)
3.a Riding coordinates:
 C1(H1A,H1B), C2(H2A,H2B), C11(H11A,H11B), C12(H12A,H12B), C13(H13A,H13B),
 C14(H14A,H14B), C23(H23A,H23B), C24(H24A,H24B), C25(H25A,H25B), C26(H26A,H26B),
  C35(H35A,H35B), C36(H36A,H36B)
3.b Aromatic/amide H refined with riding coordinates:
 C3(H3A), C5(H5), C6(H6), C9(H9), C10(H10), C15(H15), C18(H18), C21(H21),
 C22(H22), C27(H27), C30(H30), C33(H33), C34(H34)
3.c Tetrahedral OH refined with riding coordinates:
 O1(H1), O2(H2), O2'(H2'), O3(H3), O3'(H3')
;
_olex2_submission_special_instructions 'No special instructions were received'

loop_
_space_group_symop_operation_xyz
'x, y, z'
'-y, x-y, z'
'-x+y, -x, z'
'x+2/3, y+1/3, z+1/3'
'-y+2/3, x-y+1/3, z+1/3'
'-x+y+2/3, -x+1/3, z+1/3'
'x+1/3, y+2/3, z+2/3'
'-y+1/3, x-y+2/3, z+2/3'
'-x+y+1/3, -x+2/3, z+2/3'
'-x, -y, -z'
'y, -x+y, -z'
'x-y, x, -z'
'-x+2/3, -y+1/3, -z+1/3'
'y+2/3, -x+y+1/3, -z+1/3'
'x-y+2/3, x+1/3, -z+1/3'
'-x+1/3, -y+2/3, -z+2/3'
'y+1/3, -x+y+2/3, -z+2/3'
'x-y+1/3, x+2/3, -z+2/3'

loop_
_atom_site_label
_atom_site_type_symbol
_atom_site_fract_x
_atom_site_fract_y
_atom_site_fract_z
_atom_site_U_iso_or_equiv
_atom_site_adp_type
_atom_site_occupancy
_atom_site_site_symmetry_order
_atom_site_calc_flag
_atom_site_refinement_flags_posn
_atom_site_refinement_flags_adp
_atom_site_refinement_flags_occupancy
_atom_site_disorder_assembly
_atom_site_disorder_group
N1 N 0.26186(9) -0.03164(9) 0.97750(11) 0.0836(6) Uani 1 1 d . . . . .
N2 N 0.21299(9) 0.02853(9) 1.02623(13) 0.0955(7) Uani 1 1 d . . . . .
N3 N 0.14003(9) 0.16327(9) 0.78488(12) 0.0847(6) Uani 1 1 d . . . . .
N4 N 0.14914(7) 0.16594(8) 0.62298(10) 0.0733(6) Uani 1 1 d . . . . .
N5 N 0.10959(8) 0.05302(8) 0.62279(14) 0.0869(7) Uani 1 1 d . . . . .
N6 N 0.18394(9) -0.08283(9) 0.85898(12) 0.0920(7) Uani 1 1 d . . . . .
N7 N 0.33275(8) 0.05433(8) 0.87732(11) 0.0861(6) Uani 1 1 d . . . . .
N8 N 0.25542(7) 0.18421(8) 0.63343(11) 0.0748(6) Uani 1 1 d . . . . .
O1 O 0.07110(7) 0.08300(7) 0.84664(10) 0.1100(7) Uani 1 1 d . . . . .
H1 H 0.0834 0.1076 0.8201 0.165 Uiso 1 1 calc R . . . .
O2 O 0.16453(18) 0.01968(18) 0.5799(2) 0.0773(14) Uani 0.3333 1 d . . P A 1
H2 H 0.1931 0.0392 0.5660 0.093 Uiso 0.3333 1 calc R . P A 1
O2' O 0.21196(10) -0.07041(12) 0.72738(17) 0.0965(9) Uani 0.6667 1 d . . P B 2
H2' H 0.2050 -0.0834 0.7672 0.12(2) Uiso 0.6667 1 calc R . P B 2
O3 O 0.31183(9) 0.23069(9) 0.74044(13) 0.0801(7) Uani 0.6667 1 d . . P C 1
H3 H 0.2941 0.2253 0.7050 0.096 Uiso 0.6667 1 calc R . P C 1
O3' O 0.35391(17) 0.1491(2) 0.9058(3) 0.0854(15) Uani 0.3333 1 d . . P D 2
H3' H 0.3679 0.1782 0.9201 0.102 Uiso 0.3333 1 calc R . P D 2
C1 C 0.24973(11) -0.02381(11) 1.05036(14) 0.0988(9) Uani 1 1 d . . . . .
H1A H 0.2714 -0.0278 1.0834 0.119 Uiso 1 1 d R . . . .
H1B H 0.2157 -0.0488 1.0611 0.119 Uiso 1 1 d R . . . .
C2 C 0.25545(11) 0.02750(12) 1.05992(14) 0.1002(9) Uani 1 1 d . . . . .
H2A H 0.2572 0.0359 1.1099 0.120 Uiso 1 1 d R . . . .
H2B H 0.2860 0.0520 1.0372 0.120 Uiso 1 1 d R . . . .
C3 C 0.22208(10) 0.05933(10) 0.97603(15) 0.0818(8) Uani 1 1 d . . . . .
H3A H 0.2552 0.0796 0.9614 0.098 Uiso 1 1 calc R . . . .
C4 C 0.18262(10) 0.06449(10) 0.93973(14) 0.0754(7) Uani 1 1 d . . . . .
C5 C 0.13165(11) 0.03130(10) 0.95453(14) 0.0856(8) Uani 1 1 d . . . . .
H5 H 0.1227 0.0051 0.9867 0.103 Uiso 1 1 calc R . . . .
C6 C 0.09465(11) 0.03724(10) 0.92175(15) 0.0879(8) Uani 1 1 d . . . . .
H6 H 0.0610 0.0146 0.9311 0.105 Uiso 1 1 calc R . . . .
C7 C 0.10769(10) 0.07699(11) 0.87495(15) 0.0819(8) Uani 1 1 d . . . . .
C8 C 0.15847(10) 0.11074(10) 0.85860(13) 0.0726(7) Uani 1 1 d . . . . .
C9 C 0.19458(10) 0.10308(10) 0.89088(13) 0.0763(7) Uani 1 1 d . . . . .
H9 H 0.2282 0.1246 0.8795 0.092 Uiso 1 1 calc R . . . .
C10 C 0.17228(10) 0.15300(10) 0.81120(14) 0.0798(8) Uani 1 1 d . . . . .
H10 H 0.2060 0.1735 0.7994 0.096 Uiso 1 1 calc R . . . .
C11 C 0.15648(10) 0.20704(11) 0.73939(16) 0.0912(8) Uani 1 1 d . . . . .
H11A H 0.1921 0.2234 0.7318 0.109 Uiso 1 1 d R . . . .
H11B H 0.1490 0.2304 0.7627 0.109 Uiso 1 1 d R . . . .
C12 C 0.13031(10) 0.19210(10) 0.66774(15) 0.0904(8) Uani 1 1 d . . . . .
H12A H 0.0949 0.1707 0.6758 0.109 Uiso 1 1 d R . . . .
H12B H 0.1351 0.2214 0.6426 0.109 Uiso 1 1 d R . . . .
C13 C 0.11006(10) 0.12773(10) 0.57704(14) 0.0888(8) Uani 1 1 d . . . . .
H13A H 0.1255 0.1226 0.5357 0.107 Uiso 1 1 d R . . . .
H13B H 0.0881 0.1395 0.5609 0.107 Uiso 1 1 d R . . . .
C14 C 0.07991(9) 0.07786(10) 0.61514(15) 0.0941(9) Uani 1 1 d . . . . .
H14A H 0.0708 0.0842 0.6617 0.113 Uiso 1 1 d R . . . .
H14B H 0.0496 0.0563 0.5893 0.113 Uiso 1 1 d R . . . .
C15 C 0.11357(9) 0.03794(10) 0.68427(16) 0.0789(7) Uani 1 1 d . . . . .
H15 H 0.0982 0.0438 0.7231 0.095 Uiso 1 1 calc R . . . .
C16 C 0.14151(9) 0.01158(9) 0.69637(14) 0.0685(6) Uani 1 1 d . . . . .
C17 C 0.16637(9) 0.00302(10) 0.63935(15) 0.0734(7) Uani 1 1 d . . . . .
C18 C 0.19097(9) -0.02373(10) 0.65131(14) 0.0792(7) Uani 1 1 d . . . . .
H18 H 0.2079 -0.0287 0.6137 0.095 Uiso 1 1 calc R . . . .
C19 C 0.19062(10) -0.04316(10) 0.71862(15) 0.0763(7) Uani 1 1 d . . . . .
C20 C 0.16601(9) -0.03483(9) 0.77629(13) 0.0707(7) Uani 1 1 d . . . . .
C21 C 0.14214(9) -0.00721(9) 0.76377(14) 0.0728(7) Uani 1 1 d . . . . .
H21 H 0.1262 -0.0012 0.8017 0.087 Uiso 1 1 calc R . . . .
C22 C 0.16475(10) -0.05504(10) 0.84757(14) 0.0825(8) Uani 1 1 d . . . . .
H22 H 0.1497 -0.0476 0.8853 0.099 Uiso 1 1 calc R . . . .
C23 C 0.18221(12) -0.10197(11) 0.93143(15) 0.1023(9) Uani 1 1 d . . . . .
H23A H 0.1630 -0.1380 0.9308 0.123 Uiso 1 1 d R . . . .
H23B H 0.1659 -0.0900 0.9632 0.123 Uiso 1 1 d R . . . .
C24 C 0.23478(12) -0.08445(12) 0.95855(15) 0.1006(9) Uani 1 1 d . . . . .
H24A H 0.2330 -0.1038 1.0000 0.121 Uiso 1 1 d R . . . .
H24B H 0.2530 -0.0906 0.9219 0.121 Uiso 1 1 d R . . . .
C25 C 0.31581(11) -0.00954(11) 0.96812(13) 0.0966(9) Uani 1 1 d . . . . .
H25A H 0.3260 -0.0331 0.9825 0.116 Uiso 1 1 d R . . . .
H25B H 0.3324 0.0195 0.9986 0.116 Uiso 1 1 d R . . . .
C26 C 0.33208(11) 0.00753(11) 0.89142(14) 0.0969(9) Uani 1 1 d . . . . .
H26A H 0.3648 0.0118 0.8828 0.116 Uiso 1 1 d R . . . .
H26B H 0.3086 -0.0181 0.8596 0.116 Uiso 1 1 d R . . . .
C27 C 0.30571(9) 0.05568(10) 0.82707(14) 0.0764(7) Uani 1 1 d . . . . .
H27 H 0.2852 0.0262 0.8020 0.092 Uiso 1 1 calc R . . . .
C28 C 0.30531(8) 0.10129(9) 0.80682(12) 0.0648(6) Uani 1 1 d . . . . .
C29 C 0.33257(9) 0.14616(10) 0.84576(14) 0.0713(7) Uani 1 1 d . . . . .
C30 C 0.33410(9) 0.18946(10) 0.82281(14) 0.0779(7) Uani 1 1 d . . . . .
H30 H 0.3524 0.2189 0.8490 0.093 Uiso 1 1 calc R . . . .
C31 C 0.30877(9) 0.19016(10) 0.76110(13) 0.0716(7) Uani 1 1 d . . . . .
C32 C 0.28067(8) 0.14505(9) 0.72216(12) 0.0636(6) Uani 1 1 d . . . . .
C33 C 0.27961(8) 0.10182(9) 0.74606(12) 0.0675(7) Uani 1 1 d . . . . .
H33 H 0.2610 0.0722 0.7204 0.081 Uiso 1 1 calc R . . . .
C34 C 0.25414(8) 0.14488(10) 0.65711(12) 0.0698(7) Uani 1 1 d . . . . .
H34 H 0.2356 0.1149 0.6321 0.084 Uiso 1 1 calc R . . . .
C35 C 0.22873(9) 0.18205(10) 0.56728(12) 0.0792(7) Uani 1 1 d . . . . .
H35A H 0.2100 0.1479 0.5508 0.095 Uiso 1 1 d R . . . .
H35B H 0.2524 0.2018 0.5307 0.095 Uiso 1 1 d R . . . .
C36 C 0.19308(9) 0.20138(10) 0.58130(13) 0.0808(7) Uani 1 1 d . . . . .
H36A H 0.2108 0.2324 0.6073 0.097 Uiso 1 1 d R . . . .
H36B H 0.1820 0.2081 0.5367 0.097 Uiso 1 1 d R . . . .

loop_
_atom_site_aniso_label
_atom_site_aniso_U_11
_atom_site_aniso_U_22
_atom_site_aniso_U_33
_atom_site_aniso_U_23
_atom_site_aniso_U_13
_atom_site_aniso_U_12
N1 0.0871(17) 0.0909(18) 0.0720(14) 0.0134(12) 0.0116(12) 0.0438(14)
N2 0.0882(19) 0.0979(18) 0.0856(16) 0.0069(14) 0.0190(14) 0.0355(15)
N3 0.0724(16) 0.0857(17) 0.0894(16) -0.0069(13) 0.0132(13) 0.0346(14)
N4 0.0556(13) 0.0774(14) 0.0855(14) 0.0007(12) 0.0031(11) 0.0323(12)
N5 0.0705(15) 0.0799(16) 0.1043(17) -0.0014(14) -0.0017(13) 0.0332(13)
N6 0.0969(18) 0.0858(17) 0.0855(16) 0.0005(13) -0.0003(13) 0.0397(15)
N7 0.0781(16) 0.0996(18) 0.0799(15) 0.0183(13) 0.0083(12) 0.0439(14)
N8 0.0571(13) 0.0838(16) 0.0818(14) 0.0085(12) 0.0049(11) 0.0341(12)
O1 0.0695(13) 0.1130(16) 0.1340(16) -0.0014(12) 0.0186(12) 0.0355(12)
O2 0.080(4) 0.101(4) 0.044(3) -0.001(3) 0.005(2) 0.040(3)
O2' 0.103(2) 0.124(2) 0.093(2) -0.0015(19) 0.0067(17) 0.080(2)
O3 0.0913(19) 0.0546(16) 0.0965(18) -0.0058(13) -0.0191(14) 0.0380(14)
O3' 0.068(3) 0.100(4) 0.080(3) -0.006(3) -0.013(3) 0.036(3)
C1 0.099(2) 0.107(3) 0.081(2) 0.0170(17) 0.0081(16) 0.0448(19)
C2 0.097(2) 0.115(3) 0.0774(19) 0.0010(17) 0.0063(17) 0.045(2)
C3 0.0701(19) 0.078(2) 0.0797(19) -0.0130(16) 0.0138(16) 0.0241(16)
C4 0.0671(19) 0.0687(18) 0.0705(17) -0.0128(14) 0.0182(14) 0.0191(15)
C5 0.078(2) 0.0772(19) 0.0856(18) -0.0130(14) 0.0252(16) 0.0274(18)
C6 0.065(2) 0.072(2) 0.099(2) -0.0091(17) 0.0309(17) 0.0136(16)
C7 0.0587(19) 0.089(2) 0.0871(19) -0.0191(16) 0.0138(15) 0.0284(17)
C8 0.0565(17) 0.0663(17) 0.0777(17) -0.0123(14) 0.0187(14) 0.0176(14)
C9 0.0585(17) 0.0744(19) 0.0781(17) -0.0142(15) 0.0147(14) 0.0199(14)
C10 0.0636(18) 0.0762(19) 0.0868(19) -0.0167(16) 0.0142(15) 0.0252(16)
C11 0.0797(19) 0.083(2) 0.111(2) -0.0072(18) 0.0140(18) 0.0407(17)
C12 0.0725(18) 0.091(2) 0.117(2) 0.0042(17) 0.0104(17) 0.0472(16)
C13 0.0726(18) 0.089(2) 0.103(2) 0.0038(17) -0.0135(16) 0.0390(17)
C14 0.0570(17) 0.086(2) 0.130(2) -0.0056(18) -0.0125(16) 0.0288(17)
C15 0.0589(16) 0.0686(18) 0.097(2) -0.0162(16) 0.0002(15) 0.0225(14)
C16 0.0564(15) 0.0623(16) 0.0764(18) -0.0116(13) -0.0014(13) 0.0220(13)
C17 0.0629(17) 0.0736(18) 0.0713(18) -0.0154(14) 0.0003(14) 0.0249(15)
C18 0.0757(18) 0.090(2) 0.0708(18) -0.0156(15) 0.0056(14) 0.0402(16)
C19 0.0692(17) 0.0785(19) 0.0798(19) -0.0168(15) -0.0037(14) 0.0359(15)
C20 0.0661(16) 0.0670(16) 0.0688(17) -0.0107(13) 0.0013(13) 0.0258(14)
C21 0.0658(17) 0.0666(16) 0.0763(18) -0.0172(14) 0.0035(13) 0.0259(14)
C22 0.0779(19) 0.0725(19) 0.082(2) -0.0060(15) 0.0057(15) 0.0264(16)
C23 0.106(3) 0.087(2) 0.096(2) 0.0146(17) 0.0054(19) 0.0348(19)
C24 0.123(3) 0.096(2) 0.093(2) 0.0175(17) 0.0015(19) 0.062(2)
C25 0.092(2) 0.117(2) 0.094(2) 0.0321(17) 0.0123(17) 0.061(2)
C26 0.095(2) 0.116(2) 0.102(2) 0.0329(18) 0.0219(17) 0.070(2)
C27 0.0621(17) 0.0819(19) 0.0816(18) 0.0084(15) 0.0133(14) 0.0335(15)
C28 0.0500(14) 0.0693(17) 0.0684(15) 0.0026(13) 0.0052(12) 0.0248(13)
C29 0.0548(16) 0.083(2) 0.0685(17) -0.0055(15) 0.0028(13) 0.0284(15)
C30 0.0670(17) 0.0717(19) 0.0835(18) -0.0121(15) -0.0050(14) 0.0261(15)
C31 0.0561(15) 0.0719(19) 0.0798(18) -0.0022(15) 0.0020(14) 0.0269(14)
C32 0.0471(14) 0.0707(18) 0.0662(15) 0.0005(14) 0.0033(12) 0.0243(13)
C33 0.0517(15) 0.0677(17) 0.0734(16) -0.0041(13) 0.0038(12) 0.0226(13)
C34 0.0498(15) 0.0784(19) 0.0735(17) -0.0014(14) 0.0069(12) 0.0262(14)
C35 0.0616(16) 0.101(2) 0.0731(16) 0.0133(14) 0.0049(13) 0.0393(15)
C36 0.0652(17) 0.0843(19) 0.0904(18) 0.0114(15) 0.0024(14) 0.0354(16)

loop_
_atom_type_symbol
_atom_type_description
_atom_type_scat_dispersion_real
_atom_type_scat_dispersion_imag
_atom_type_scat_source
C C 0.0033 0.0016 'International Tables Vol C Tables 4.2.6.8 and 6.1.1.4'
H H 0.0000 0.0000 'International Tables Vol C Tables 4.2.6.8 and 6.1.1.4'
N N 0.0061 0.0033 'International Tables Vol C Tables 4.2.6.8 and 6.1.1.4'
O O 0.0106 0.0060 'International Tables Vol C Tables 4.2.6.8 and 6.1.1.4'

loop_
_geom_angle_atom_site_label_1
_geom_angle_atom_site_label_2
_geom_angle_atom_site_label_3
_geom_angle
_geom_angle_site_symmetry_1
_geom_angle_site_symmetry_3
C24 N1 C1 111.1(2) . .
C24 N1 C25 112.1(2) . .
C25 N1 C1 111.1(2) . .
C3 N2 C2 118.0(3) . .
C10 N3 C11 120.0(2) . .
C12 N4 C13 112.5(2) . .
C12 N4 C36 111.4(2) . .
C36 N4 C13 111.62(19) . .
C15 N5 C14 118.7(2) . .
C22 N6 C23 119.1(3) . .
C27 N7 C26 118.8(3) . .
C34 N8 C35 120.0(2) . .
C7 O1 H1 109.5 . .
C17 O2 H2 109.5 . .
C19 O2' H2' 109.5 . .
C31 O3 H3 109.5 . .
C29 O3' H3' 109.5 . .
N1 C1 H1A 109.0 . .
N1 C1 H1B 109.1 . .
N1 C1 C2 112.1(2) . .
H1A C1 H1B 108.2 . .
C2 C1 H1A 109.5 . .
C2 C1 H1B 108.9 . .
N2 C2 C1 109.5(2) . .
N2 C2 H2A 110.0 . .
N2 C2 H2B 109.0 . .
C1 C2 H2A 110.9 . .
C1 C2 H2B 109.0 . .
H2A C2 H2B 108.4 . .
N2 C3 H3A 118.7 . .
N2 C3 C4 122.7(3) . .
C4 C3 H3A 118.7 . .
C5 C4 C3 120.9(3) . .
C9 C4 C3 121.0(3) . .
C9 C4 C5 118.1(3) . .
C4 C5 H5 119.7 . .
C6 C5 C4 120.7(3) . .
C6 C5 H5 119.7 . .
C5 C6 H6 120.0 . .
C5 C6 C7 120.0(3) . .
C7 C6 H6 120.0 . .
O1 C7 C6 118.5(3) . .
O1 C7 C8 120.8(3) . .
C6 C7 C8 120.7(3) . .
C7 C8 C10 120.8(3) . .
C9 C8 C7 117.9(3) . .
C9 C8 C10 121.2(2) . .
C4 C9 H9 118.7 . .
C8 C9 C4 122.5(2) . .
C8 C9 H9 118.7 . .
N3 C10 C8 122.7(3) . .
N3 C10 H10 118.7 . .
C8 C10 H10 118.7 . .
N3 C11 H11A 110.3 . .
N3 C11 H11B 109.1 . .
N3 C11 C12 110.5(2) . .
H11A C11 H11B 108.2 . .
C12 C11 H11A 109.0 . .
C12 C11 H11B 109.7 . .
N4 C12 C11 112.0(2) . .
N4 C12 H12A 109.6 . .
N4 C12 H12B 108.7 . .
C11 C12 H12A 108.6 . .
C11 C12 H12B 109.8 . .
H12A C12 H12B 108.0 . .
N4 C13 H13A 109.1 . .
N4 C13 H13B 109.2 . .
N4 C13 C14 112.3(2) . .
H13A C13 H13B 108.2 . .
C14 C13 H13A 108.2 . .
C14 C13 H13B 109.8 . .
N5 C14 C13 110.4(2) . .
N5 C14 H14A 109.7 . .
N5 C14 H14B 109.4 . .
C13 C14 H14A 108.2 . .
C13 C14 H14B 110.9 . .
H14A C14 H14B 108.3 . .
N5 C15 H15 118.9 . .
N5 C15 C16 122.3(3) . .
C16 C15 H15 118.9 . .
C17 C16 C15 120.7(3) . .
C21 C16 C15 120.3(2) . .
C21 C16 C17 118.9(3) . .
O2 C17 C16 117.3(3) . .
O2 C17 C18 122.9(3) . .
C18 C17 C16 119.9(3) . .
C17 C18 H18 119.6 . .
C17 C18 C19 120.8(2) . .
C19 C18 H18 119.6 . .
O2' C19 C18 119.4(3) . .
O2' C19 C20 120.5(3) . .
C18 C19 C20 120.0(3) . .
C19 C20 C22 121.3(3) . .
C21 C20 C19 118.5(2) . .
C21 C20 C22 120.2(2) . .
C16 C21 C20 121.8(2) . .
C16 C21 H21 119.1 . .
C20 C21 H21 119.1 . .
N6 C22 C20 120.9(3) . .
N6 C22 H22 119.5 . .
C20 C22 H22 119.5 . .
N6 C23 H23A 109.3 . .
N6 C23 H23B 109.6 . .
N6 C23 C24 110.4(2) . .
H23A C23 H23B 108.2 . .
C24 C23 H23A 110.2 . .
C24 C23 H23B 109.1 . .
N1 C24 C23 113.2(2) . .
N1 C24 H24A 108.7 . .
N1 C24 H24B 109.1 . .
C23 C24 H24A 109.2 . .
C23 C24 H24B 108.6 . .
H24A C24 H24B 107.9 . .
N1 C25 H25A 109.9 . .
N1 C25 H25B 108.4 . .
N1 C25 C26 112.1(2) . .
H25A C25 H25B 108.2 . .
C26 C25 H25A 110.4 . .
C26 C25 H25B 107.8 . .
N7 C26 C25 110.6(2) . .
N7 C26 H26A 109.7 . .
N7 C26 H26B 109.5 . .
C25 C26 H26A 110.3 . .
C25 C26 H26B 108.4 . .
H26A C26 H26B 108.4 . .
N7 C27 H27 118.5 . .
N7 C27 C28 123.0(3) . .
C28 C27 H27 118.5 . .
C29 C28 C27 121.5(2) . .
C33 C28 C27 120.1(2) . .
C33 C28 C29 118.3(2) . .
O3' C29 C28 123.7(3) . .
O3' C29 C30 115.8(3) . .
C30 C29 C28 120.3(2) . .
C29 C30 H30 119.3 . .
C29 C30 C31 121.4(3) . .
C31 C30 H30 119.3 . .
O3 C31 C30 120.0(3) . .
O3 C31 C32 121.3(3) . .
C30 C31 C32 118.7(3) . .
C31 C32 C34 119.7(2) . .
C33 C32 C31 119.0(2) . .
C33 C32 C34 121.2(2) . .
C28 C33 C32 122.2(2) . .
C28 C33 H33 118.9 . .
C32 C33 H33 118.9 . .
N8 C34 C32 122.3(2) . .
N8 C34 H34 118.8 . .
C32 C34 H34 118.8 . .
N8 C35 H35A 109.6 . .
N8 C35 H35B 109.7 . .
N8 C35 C36 109.7(2) . .
H35A C35 H35B 108.4 . .
C36 C35 H35A 109.1 . .
C36 C35 H35B 110.2 . .
N4 C36 C35 112.4(2) . .
N4 C36 H36A 109.0 . .
N4 C36 H36B 109.0 . .
C35 C36 H36A 108.4 . .
C35 C36 H36B 110.0 . .
H36A C36 H36B 108.0 . .

loop_
_geom_bond_atom_site_label_1
_geom_bond_atom_site_label_2
_geom_bond_distance
_geom_bond_site_symmetry_2
N1 C1 1.459(3) .
N1 C24 1.450(3) .
N1 C25 1.454(3) .
N2 C2 1.463(3) .
N2 C3 1.259(3) .
N3 C10 1.279(3) .
N3 C11 1.450(3) .
N4 C12 1.464(3) .
N4 C13 1.464(3) .
N4 C36 1.463(3) .
N5 C14 1.460(3) .
N5 C15 1.264(3) .
N6 C22 1.275(3) .
N6 C23 1.463(3) .
N7 C26 1.452(3) .
N7 C27 1.266(3) .
N8 C34 1.268(3) .
N8 C35 1.464(3) .
O1 H1 0.8200 .
O1 C7 1.336(3) .
O2 H2 0.8200 .
O2 C17 1.233(4) .
O2' H2' 0.8200 .
O2' C19 1.307(3) .
O3 H3 0.8200 .
O3 C31 1.262(3) .
O3' H3' 0.8200 .
O3' C29 1.277(5) .
C1 H1A 0.9598 .
C1 H1B 0.9603 .
C1 C2 1.507(4) .
C2 H2A 0.9601 .
C2 H2B 0.9600 .
C3 H3A 0.9300 .
C3 C4 1.465(3) .
C4 C5 1.405(3) .
C4 C9 1.391(3) .
C5 H5 0.9300 .
C5 C6 1.381(4) .
C6 H6 0.9300 .
C6 C7 1.387(4) .
C7 C8 1.409(3) .
C8 C9 1.382(3) .
C8 C10 1.447(3) .
C9 H9 0.9300 .
C10 H10 0.9300 .
C11 H11A 0.9600 .
C11 H11B 0.9603 .
C11 C12 1.507(3) .
C12 H12A 0.9603 .
C12 H12B 0.9600 .
C13 H13A 0.9598 .
C13 H13B 0.9606 .
C13 C14 1.514(3) .
C14 H14A 0.9602 .
C14 H14B 0.9597 .
C15 H15 0.9300 .
C15 C16 1.463(3) .
C16 C17 1.408(3) .
C16 C21 1.387(3) .
C17 C18 1.385(3) .
C18 H18 0.9300 .
C18 C19 1.387(3) .
C19 C20 1.409(3) .
C20 C21 1.391(3) .
C20 C22 1.458(3) .
C21 H21 0.9300 .
C22 H22 0.9300 .
C23 H23A 0.9599 .
C23 H23B 0.9607 .
C23 C24 1.512(4) .
C24 H24A 0.9602 .
C24 H24B 0.9602 .
C25 H25A 0.9598 .
C25 H25B 0.9607 .
C25 C26 1.518(3) .
C26 H26A 0.9601 .
C26 H26B 0.9599 .
C27 H27 0.9300 .
C27 C28 1.458(3) .
C28 C29 1.405(3) .
C28 C33 1.385(3) .
C29 C30 1.376(3) .
C30 H30 0.9300 .
C30 C31 1.395(3) .
C31 C32 1.413(3) .
C32 C33 1.386(3) .
C32 C34 1.459(3) .
C33 H33 0.9300 .
C34 H34 0.9300 .
C35 H35A 0.9599 .
C35 H35B 0.9600 .
C35 C36 1.507(3) .
C36 H36A 0.9603 .
C36 H36B 0.9601 .

loop_
_geom_torsion_atom_site_label_1
_geom_torsion_atom_site_label_2
_geom_torsion_atom_site_label_3
_geom_torsion_atom_site_label_4
_geom_torsion
_geom_torsion_site_symmetry_1
_geom_torsion_site_symmetry_2
_geom_torsion_site_symmetry_3
_geom_torsion_site_symmetry_4
N1 C1 C2 N2 75.6(3) . . . .
N1 C25 C26 N7 76.7(3) . . . .
N2 C3 C4 C5 -6.7(4) . . . .
N2 C3 C4 C9 171.8(2) . . . .
N3 C11 C12 N4 -72.8(3) . . . .
N4 C13 C14 N5 -73.5(3) . . . .
N5 C15 C16 C17 1.6(4) . . . .
N5 C15 C16 C21 -175.7(2) . . . .
N6 C23 C24 N1 73.3(3) . . . .
N7 C27 C28 C29 -4.7(3) . . . .
N7 C27 C28 C33 172.2(2) . . . .
N8 C35 C36 N4 -73.0(3) . . . .
O1 C7 C8 C9 178.6(2) . . . .
O1 C7 C8 C10 0.5(3) . . . .
O2 C17 C18 C19 -177.9(3) . . . .
O2' C19 C20 C21 -177.5(2) . . . .
O2' C19 C20 C22 1.7(4) . . . .
O3 C31 C32 C33 178.3(2) . . . .
O3 C31 C32 C34 -0.6(3) . . . .
O3' C29 C30 C31 -174.8(3) . . . .
C1 N1 C24 C23 84.1(3) . . . .
C1 N1 C25 C26 -150.2(2) . . . .
C2 N2 C3 C4 -178.4(2) . . . .
C3 N2 C2 C1 -119.4(3) . . . .
C3 C4 C5 C6 178.1(2) . . . .
C3 C4 C9 C8 -176.4(2) . . . .
C4 C5 C6 C7 -1.5(4) . . . .
C5 C4 C9 C8 2.1(3) . . . .
C5 C6 C7 O1 -177.0(2) . . . .
C5 C6 C7 C8 2.0(4) . . . .
C6 C7 C8 C9 -0.3(3) . . . .
C6 C7 C8 C10 -178.4(2) . . . .
C7 C8 C9 C4 -1.7(3) . . . .
C7 C8 C10 N3 3.5(4) . . . .
C9 C4 C5 C6 -0.5(3) . . . .
C9 C8 C10 N3 -174.5(2) . . . .
C10 N3 C11 C12 123.8(3) . . . .
C10 C8 C9 C4 176.3(2) . . . .
C11 N3 C10 C8 178.2(2) . . . .
C12 N4 C13 C14 -85.6(3) . . . .
C12 N4 C36 C35 149.4(2) . . . .
C13 N4 C12 C11 146.9(2) . . . .
C13 N4 C36 C35 -83.9(2) . . . .
C14 N5 C15 C16 178.4(2) . . . .
C15 N5 C14 C13 128.0(3) . . . .
C15 C16 C17 O2 1.8(4) . . . .
C15 C16 C17 C18 -177.5(2) . . . .
C15 C16 C21 C20 176.4(2) . . . .
C16 C17 C18 C19 1.3(4) . . . .
C17 C16 C21 C20 -0.9(3) . . . .
C17 C18 C19 O2' 176.5(2) . . . .
C17 C18 C19 C20 -1.5(4) . . . .
C18 C19 C20 C21 0.4(4) . . . .
C18 C19 C20 C22 179.6(2) . . . .
C19 C20 C21 C16 0.8(3) . . . .
C19 C20 C22 N6 -3.3(4) . . . .
C21 C16 C17 O2 179.1(3) . . . .
C21 C16 C17 C18 -0.1(3) . . . .
C21 C20 C22 N6 175.9(2) . . . .
C22 N6 C23 C24 -120.7(3) . . . .
C22 C20 C21 C16 -178.4(2) . . . .
C23 N6 C22 C20 179.5(2) . . . .
C24 N1 C1 C2 -152.4(3) . . . .
C24 N1 C25 C26 84.8(3) . . . .
C25 N1 C1 C2 82.1(3) . . . .
C25 N1 C24 C23 -150.9(2) . . . .
C26 N7 C27 C28 -177.4(2) . . . .
C27 N7 C26 C25 -121.6(3) . . . .
C27 C28 C29 O3' -9.5(4) . . . .
C27 C28 C29 C30 175.9(2) . . . .
C27 C28 C33 C32 -176.0(2) . . . .
C28 C29 C30 C31 0.3(4) . . . .
C29 C28 C33 C32 1.1(3) . . . .
C29 C30 C31 O3 -178.3(2) . . . .
C29 C30 C31 C32 0.6(3) . . . .
C30 C31 C32 C33 -0.7(3) . . . .
C30 C31 C32 C34 -179.6(2) . . . .
C31 C32 C33 C28 -0.2(3) . . . .
C31 C32 C34 N8 0.3(3) . . . .
C33 C28 C29 O3' 173.6(3) . . . .
C33 C28 C29 C30 -1.1(3) . . . .
C33 C32 C34 N8 -178.5(2) . . . .
C34 N8 C35 C36 124.7(2) . . . .
C34 C32 C33 C28 178.7(2) . . . .
C35 N8 C34 C32 179.05(19) . . . .
C36 N4 C12 C11 -86.9(3) . . . .
C36 N4 C13 C14 148.4(2) . . . .
